data_7021953
loop_
_publ_author_name
'Fang, Ming'
'Zhao, Hanhua'
'Prosvirin, Andrey V.'
'Pinkowicz, Dawid'
'Zhao, Bin'
'Cheng, Peng'
'Wernsdorfer, Wolfgang'
'Brechin, Euan K.'
'Dunbar, Kim R.'

_publ_section_title
;
 Squaring the cube: a family of octametallic lanthanide complexes
 including a Dy8 single-molecule magnet.
;
_journal_issue 41
_journal_name_full 'Dalton transactions (Cambridge, England : 2003)'
_journal_page_first 14693
_journal_page_last 14701
_journal_paper_doi 10.1039/c3dt51727f
_journal_volume 42
_journal_year 2013
_chemical_formula_moiety 'C44 H49 N6 Rh2 1+, F6 P 1-, C H2 Cl2, C4 H10 O'
_chemical_formula_sum 'C49 H61 Cl2 F6 N6 O P Rh2'
_chemical_formula_weight 1171.73
_chemical_name_systematic
;
 ?
;
_space_group_IT_number 2
_symmetry_cell_setting triclinic
_symmetry_space_group_name_Hall '-P 1'
_symmetry_space_group_name_H-M 'P -1'
_atom_sites_solution_hydrogens geom
_atom_sites_solution_primary direct
_atom_sites_solution_secondary difmap
_audit_creation_method SHELXL-97
_cell_angle_alpha 114.573(2)
_cell_angle_beta 96.515(3)
_cell_angle_gamma 95.075(3)
_cell_formula_units_Z 2
_cell_length_a 13.8507(12)
_cell_length_b 14.1135(12)
_cell_length_c 14.1254(12)
_cell_measurement_reflns_used 18468
_cell_measurement_temperature 193(2)
_cell_measurement_theta_max 27.5
_cell_measurement_theta_min 3.1
_cell_volume 2466.7(4)
_computing_cell_refinement 'Process auto'
_computing_data_collection 'Process auto'
_computing_data_reduction CrystalStructure
_computing_molecular_graphics 'ortep-3 for win'
_computing_publication_material SHELXL-97
_computing_structure_refinement SHELXL-97
_computing_structure_solution SIR2004
_diffrn_ambient_temperature 193(2)
_diffrn_detector_area_resol_mean 10.00
_diffrn_measured_fraction_theta_full 0.994
_diffrn_measured_fraction_theta_max 0.994
_diffrn_measurement_device_type 'Rigaku R-axis rapid'
_diffrn_measurement_method \w
_diffrn_radiation_monochromator graphite
_diffrn_radiation_source 'fine-focus sealed tube'
_diffrn_radiation_type 'Mo K\a'
_diffrn_radiation_wavelength 0.71075
_diffrn_reflns_av_R_equivalents 0.0256
_diffrn_reflns_av_sigmaI/netI 0.0331
_diffrn_reflns_limit_h_max 17
_diffrn_reflns_limit_h_min -17
_diffrn_reflns_limit_k_max 18
_diffrn_reflns_limit_k_min -15
_diffrn_reflns_limit_l_max 18
_diffrn_reflns_limit_l_min -18
_diffrn_reflns_number 24373
_diffrn_reflns_theta_full 27.48
_diffrn_reflns_theta_max 27.48
_diffrn_reflns_theta_min 3.14
_exptl_absorpt_coefficient_mu 0.876
_exptl_absorpt_correction_T_max 0.8442
_exptl_absorpt_correction_T_min 0.7790
_exptl_absorpt_correction_type numerical
_exptl_absorpt_process_details NUMABS
_exptl_crystal_colour yellow
_exptl_crystal_density_diffrn 1.578
_exptl_crystal_density_method 'not measured'
_exptl_crystal_description block
_exptl_crystal_F_000 1196
_exptl_crystal_size_max 0.30
_exptl_crystal_size_mid 0.20
_exptl_crystal_size_min 0.20
_refine_diff_density_max 1.647
_refine_diff_density_min -1.192
_refine_diff_density_rms 0.128
_refine_ls_extinction_method none
_refine_ls_goodness_of_fit_ref 1.069
_refine_ls_hydrogen_treatment mixed
_refine_ls_matrix_type full
_refine_ls_number_parameters 579
_refine_ls_number_reflns 11230
_refine_ls_number_restraints 4
_refine_ls_restrained_S_all 1.074
_refine_ls_R_factor_all 0.0540
_refine_ls_R_factor_gt 0.0454
_refine_ls_shift/su_max 0.001
_refine_ls_shift/su_mean 0.000
_refine_ls_structure_factor_coef Fsqd
_refine_ls_weighting_details 'calc w=1/[\s^2^(Fo^2^)+(0.0590P)^2^+7.5883P] where P=(Fo^2^+2Fc^2^)/3'
_refine_ls_weighting_scheme calc
_refine_ls_wR_factor_gt 0.1210
_refine_ls_wR_factor_ref 0.1291
_reflns_number_gt 9533
_reflns_number_total 11230
_reflns_threshold_expression 'I > 2\s(I)'
_cod_data_source_file c3dt51727f.txt
_cod_data_source_block comp8CH2Cl2
_cod_database_code 7021953

loop_
_symmetry_equiv_pos_as_xyz
'x, y, z'
'-x, -y, -z'

loop_
_atom_site_label
_atom_site_type_symbol
_atom_site_fract_x
_atom_site_fract_y
_atom_site_fract_z
_atom_site_U_iso_or_equiv
_atom_site_adp_type
_atom_site_occupancy
_atom_site_symmetry_multiplicity
_atom_site_calc_flag
_atom_site_refinement_flags
Rh1 Rh 0.18587(2) 0.34666(2) 0.41037(2) 0.01972(8) Uani 1 1 d .
Rh2 Rh 0.275798(19) 0.56391(2) 0.88309(2) 0.01876(8) Uani 1 1 d .
Cl2 Cl 0.5582(6) -0.0270(6) 0.8322(10) 0.519(11) Uani 1 1 d .
Cl1 Cl 0.4910(4) 0.0452(4) 0.6726(5) 0.229(2) Uani 1 1 d .
P1 P 0.19287(10) 0.06657(10) 0.84488(11) 0.0425(3) Uani 1 1 d .
F1 F 0.1543(4) 0.1722(4) 0.8579(6) 0.131(2) Uani 1 1 d .
F2 F 0.2535(3) 0.0765(4) 0.7593(4) 0.0869(13) Uani 1 1 d .
F3 F 0.1026(4) 0.0046(4) 0.7552(4) 0.1116(19) Uani 1 1 d .
F4 F 0.2317(4) -0.0399(3) 0.8268(4) 0.0929(14) Uani 1 1 d .
F5 F 0.1318(3) 0.0563(4) 0.9287(4) 0.0874(13) Uani 1 1 d .
F6 F 0.2841(3) 0.1273(5) 0.9311(4) 0.1144(19) Uani 1 1 d .
O1 O 0.8084(7) 0.1308(7) 0.6053(8) 0.154(3) Uiso 1 1 d D
N1 N 0.2572(2) 0.5670(3) 0.5815(2) 0.0254(7) Uani 1 1 d .
N2 N 0.2162(2) 0.4696(2) 0.5624(2) 0.0215(6) Uani 1 1 d .
N3 N 0.2102(2) 0.4591(2) 0.6495(2) 0.0215(6) Uani 1 1 d .
N4 N 0.2483(2) 0.5535(2) 0.7301(2) 0.0206(6) Uani 1 1 d .
N31 N 0.1510(2) 0.2442(3) 0.4776(2) 0.0257(7) Uani 1 1 d .
N42 N 0.2007(3) 0.6921(3) 0.9419(3) 0.0293(7) Uani 1 1 d .
C1 C 0.8714(7) 0.0552(8) 0.7055(8) 0.099(3) Uiso 1 1 d D
C2 C 0.7681(10) 0.0878(12) 0.6791(12) 0.164(5) Uiso 1 1 d D
C3 C 0.7358(10) 0.1651(11) 0.5657(10) 0.144(4) Uiso 1 1 d D
C4 C 0.7713(9) 0.1882(10) 0.4722(10) 0.131(4) Uiso 1 1 d D
C5 C 0.2761(3) 0.6169(3) 0.6862(3) 0.0232(7) Uani 1 1 d .
C6 C 0.3245(3) 0.7282(3) 0.7454(3) 0.0336(9) Uani 1 1 d .
H6A H 0.3628 0.7375 0.8123 0.040 Uiso 1 1 calc R
H6B H 0.2744 0.7749 0.7598 0.040 Uiso 1 1 calc R
H6C H 0.3684 0.7456 0.7033 0.040 Uiso 1 1 calc R
C7 C 0.4613(13) -0.0280(11) 0.7398(19) 0.219(9) Uani 1 1 d .
C11 C 0.0925(3) 0.4249(3) 0.3321(3) 0.0250(8) Uani 1 1 d .
C12 C 0.1920(3) 0.4243(3) 0.3073(3) 0.0240(7) Uani 1 1 d .
C13 C 0.2042(3) 0.3172(3) 0.2491(3) 0.0270(8) Uani 1 1 d .
C14 C 0.1183(3) 0.2525(3) 0.2474(3) 0.0277(8) Uani 1 1 d .
C15 C 0.0473(3) 0.3206(3) 0.2947(3) 0.0263(8) Uani 1 1 d .
C16 C 0.0493(3) 0.5234(3) 0.3870(3) 0.0327(9) Uani 1 1 d .
H16A H 0.0988 0.5760 0.4442 0.039 Uiso 1 1 calc R
H16B H -0.0074 0.5072 0.4164 0.039 Uiso 1 1 calc R
H16C H 0.0280 0.5513 0.3364 0.039 Uiso 1 1 calc R
C17 C 0.2608(3) 0.5216(3) 0.3267(3) 0.0318(9) Uani 1 1 d .
H17A H 0.2623 0.5751 0.3988 0.038 Uiso 1 1 calc R
H17B H 0.2378 0.5492 0.2763 0.038 Uiso 1 1 calc R
H17C H 0.3270 0.5039 0.3175 0.038 Uiso 1 1 calc R
C18 C 0.2891(3) 0.2772(4) 0.1961(3) 0.0357(10) Uani 1 1 d .
H18A H 0.3459 0.3333 0.2246 0.043 Uiso 1 1 calc R
H18B H 0.2715 0.2551 0.1200 0.043 Uiso 1 1 calc R
H18C H 0.3057 0.2170 0.2089 0.043 Uiso 1 1 calc R
C19 C 0.0979(4) 0.1343(4) 0.1923(4) 0.0409(11) Uani 1 1 d .
H19A H 0.0513 0.1082 0.2263 0.049 Uiso 1 1 calc R
H19B H 0.1594 0.1058 0.1966 0.049 Uiso 1 1 calc R
H19C H 0.0699 0.1119 0.1180 0.049 Uiso 1 1 calc R
C20 C -0.0570(3) 0.2833(4) 0.2957(3) 0.0345(9) Uani 1 1 d .
H20A H -0.0615 0.2145 0.2976 0.041 Uiso 1 1 calc R
H20B H -0.0988 0.2770 0.2319 0.041 Uiso 1 1 calc R
H20C H -0.0791 0.3341 0.3581 0.041 Uiso 1 1 calc R
C21 C 0.3762(3) 0.6005(3) 1.0277(3) 0.0256(8) Uani 1 1 d .
C22 C 0.4325(3) 0.6239(3) 0.9584(3) 0.0270(8) Uani 1 1 d .
C23 C 0.4276(3) 0.5281(3) 0.8665(3) 0.0264(8) Uani 1 1 d .
C24 C 0.3708(3) 0.4451(3) 0.8778(3) 0.0248(8) Uani 1 1 d .
C25 C 0.3401(3) 0.4912(3) 0.9796(3) 0.0232(7) Uani 1 1 d .
C26 C 0.3644(3) 0.6777(4) 1.1364(3) 0.0371(10) Uani 1 1 d .
H26A H 0.3634 0.7477 1.1381 0.044 Uiso 1 1 calc R
H26B H 0.4195 0.6806 1.1881 0.044 Uiso 1 1 calc R
H26C H 0.3026 0.6549 1.1537 0.044 Uiso 1 1 calc R
C27 C 0.4937(3) 0.7273(4) 0.9842(4) 0.0400(11) Uani 1 1 d .
H27A H 0.4624 0.7850 1.0302 0.048 Uiso 1 1 calc R
H27B H 0.4994 0.7344 0.9189 0.048 Uiso 1 1 calc R
H27C H 0.5593 0.7299 1.0204 0.048 Uiso 1 1 calc R
C28 C 0.4731(3) 0.5136(4) 0.7702(4) 0.0360(10) Uani 1 1 d .
H28A H 0.4798 0.5800 0.7633 0.043 Uiso 1 1 calc R
H28B H 0.4310 0.4587 0.7073 0.043 Uiso 1 1 calc R
H28C H 0.5382 0.4926 0.7776 0.043 Uiso 1 1 calc R
C29 C 0.3544(3) 0.3311(3) 0.8019(4) 0.0362(10) Uani 1 1 d .
H29A H 0.3020 0.2933 0.8197 0.043 Uiso 1 1 calc R
H29B H 0.4152 0.3013 0.8062 0.043 Uiso 1 1 calc R
H29C H 0.3353 0.3240 0.7300 0.043 Uiso 1 1 calc R
C30 C 0.2842(3) 0.4310(4) 1.0274(3) 0.0325(9) Uani 1 1 d .
H30A H 0.2387 0.3721 0.9715 0.039 Uiso 1 1 calc R
H30B H 0.2471 0.4779 1.0778 0.039 Uiso 1 1 calc R
H30C H 0.3305 0.4038 1.0641 0.039 Uiso 1 1 calc R
C31 C 0.0606(3) 0.2172(3) 0.4923(3) 0.0329(9) Uani 1 1 d .
H31 H 0.0075 0.2446 0.4687 0.040 Uiso 1 1 calc R
C32 C 0.0410(4) 0.1520(4) 0.5395(4) 0.0409(11) Uani 1 1 d .
H32 H -0.0243 0.1343 0.5479 0.049 Uiso 1 1 calc R
C33 C 0.1177(4) 0.1125(4) 0.5749(4) 0.0452(12) Uani 1 1 d .
H33 H 0.1062 0.0673 0.6082 0.054 Uiso 1 1 calc R
C34 C 0.2113(4) 0.1397(4) 0.5611(4) 0.0391(10) Uani 1 1 d .
H34 H 0.2650 0.1135 0.5851 0.047 Uiso 1 1 calc R
C35 C 0.2270(3) 0.2054(3) 0.5121(3) 0.0282(8) Uani 1 1 d .
C36 C 0.3227(3) 0.2449(3) 0.4960(3) 0.0316(9) Uani 1 1 d .
C37 C 0.4121(4) 0.2184(4) 0.5278(4) 0.0419(11) Uani 1 1 d .
H37 H 0.4124 0.1688 0.5573 0.050 Uiso 1 1 calc R
C38 C 0.4989(4) 0.2639(5) 0.5164(4) 0.0498(13) Uani 1 1 d .
H38 H 0.5593 0.2453 0.5371 0.060 Uiso 1 1 calc R
C39 C 0.4986(3) 0.3371(4) 0.4749(4) 0.0426(11) Uani 1 1 d .
H39 H 0.5591 0.3695 0.4684 0.051 Uiso 1 1 calc R
C40 C 0.4103(3) 0.3635(4) 0.4424(3) 0.0349(9) Uani 1 1 d .
H40 H 0.4110 0.4140 0.4142 0.042 Uiso 1 1 calc R
C41 C 0.3216(3) 0.3168(3) 0.4511(3) 0.0268(8) Uani 1 1 d .
C42 C 0.2402(3) 0.7951(3) 0.9814(3) 0.0320(9) Uani 1 1 d .
H42 H 0.3084 0.8128 0.9830 0.038 Uiso 1 1 calc R
C43 C 0.1843(4) 0.8748(4) 1.0193(4) 0.0447(12) Uani 1 1 d .
H43 H 0.2138 0.9462 1.0454 0.054 Uiso 1 1 calc R
C44 C 0.0859(4) 0.8513(4) 1.0195(4) 0.0454(12) Uani 1 1 d .
H44 H 0.0473 0.9061 1.0464 0.054 Uiso 1 1 calc R
C45 C 0.0439(4) 0.7466(4) 0.9800(4) 0.0416(11) Uani 1 1 d .
H45 H -0.0240 0.7290 0.9799 0.050 Uiso 1 1 calc R
C46 C 0.1019(3) 0.6670(3) 0.9402(3) 0.0286(8) Uani 1 1 d .
C47 C 0.0648(3) 0.5546(3) 0.8946(3) 0.0272(8) Uani 1 1 d .
C48 C -0.0316(3) 0.5129(4) 0.8862(3) 0.0362(10) Uani 1 1 d .
H48 H -0.0791 0.5583 0.9102 0.043 Uiso 1 1 calc R
C49 C -0.0583(3) 0.4055(4) 0.8428(4) 0.0424(11) Uani 1 1 d .
H49 H -0.1239 0.3764 0.8392 0.051 Uiso 1 1 calc R
C50 C 0.0102(3) 0.3394(4) 0.8043(4) 0.0390(10) Uani 1 1 d .
H50 H -0.0084 0.2651 0.7735 0.047 Uiso 1 1 calc R
C51 C 0.1059(3) 0.3824(3) 0.8111(3) 0.0303(8) Uani 1 1 d .
H51 H 0.1525 0.3372 0.7829 0.036 Uiso 1 1 calc R
C52 C 0.1346(2) 0.4896(3) 0.8581(3) 0.0193(7) Uani 1 1 d .

loop_
_atom_site_aniso_label
_atom_site_aniso_U_11
_atom_site_aniso_U_22
_atom_site_aniso_U_33
_atom_site_aniso_U_23
_atom_site_aniso_U_13
_atom_site_aniso_U_12
Rh1 0.01821(14) 0.02286(15) 0.01768(14) 0.00824(11) 0.00388(10) 0.00241(10)
Rh2 0.01536(14) 0.02267(14) 0.01773(14) 0.00822(11) 0.00309(10) 0.00217(10)
Cl2 0.269(8) 0.212(6) 0.75(2) -0.036(9) -0.266(11) 0.098(6)
Cl1 0.231(5) 0.147(4) 0.297(7) 0.086(4) 0.055(5) 0.001(3)
P1 0.0473(7) 0.0345(6) 0.0452(7) 0.0191(6) 0.0040(6) -0.0023(5)
F1 0.110(4) 0.074(3) 0.249(7) 0.094(4) 0.065(4) 0.044(3)
F2 0.083(3) 0.116(4) 0.089(3) 0.070(3) 0.027(2) 0.003(3)
F3 0.093(3) 0.141(4) 0.093(3) 0.069(3) -0.035(3) -0.051(3)
F4 0.124(4) 0.063(2) 0.119(4) 0.053(3) 0.054(3) 0.038(2)
F5 0.077(3) 0.132(4) 0.090(3) 0.073(3) 0.042(2) 0.036(3)
F6 0.067(3) 0.150(5) 0.067(3) 0.004(3) -0.014(2) -0.025(3)
N1 0.0272(16) 0.0267(16) 0.0222(15) 0.0104(13) 0.0052(13) 0.0027(13)
N2 0.0222(15) 0.0229(15) 0.0197(14) 0.0089(12) 0.0064(12) 0.0028(12)
N3 0.0198(14) 0.0239(15) 0.0181(14) 0.0061(12) 0.0034(12) 0.0035(12)
N4 0.0185(14) 0.0223(14) 0.0197(14) 0.0080(12) 0.0029(12) 0.0023(12)
N31 0.0299(17) 0.0251(16) 0.0199(15) 0.0077(13) 0.0039(13) 0.0029(13)
N42 0.0305(18) 0.0330(18) 0.0211(16) 0.0086(14) 0.0041(14) 0.0046(14)
C5 0.0205(17) 0.0247(18) 0.0236(18) 0.0098(15) 0.0038(14) 0.0024(14)
C6 0.042(2) 0.0262(19) 0.029(2) 0.0100(17) 0.0063(18) -0.0040(17)
C7 0.197(17) 0.106(10) 0.36(3) 0.103(14) 0.103(18) -0.003(10)
C11 0.0259(19) 0.033(2) 0.0176(17) 0.0126(16) 0.0023(14) 0.0066(16)
C12 0.0250(18) 0.0295(19) 0.0177(17) 0.0107(15) 0.0028(14) 0.0032(15)
C13 0.0265(19) 0.037(2) 0.0181(17) 0.0118(16) 0.0062(15) 0.0047(16)
C14 0.0270(19) 0.032(2) 0.0193(18) 0.0084(16) 0.0017(15) -0.0009(16)
C15 0.0229(18) 0.035(2) 0.0177(17) 0.0096(16) 0.0001(14) 0.0005(15)
C16 0.035(2) 0.039(2) 0.028(2) 0.0150(18) 0.0086(17) 0.0142(18)
C17 0.035(2) 0.035(2) 0.031(2) 0.0194(18) 0.0092(17) 0.0005(17)
C18 0.037(2) 0.043(2) 0.026(2) 0.0107(19) 0.0135(18) 0.0102(19)
C19 0.046(3) 0.032(2) 0.032(2) 0.0025(19) 0.004(2) 0.0010(19)
C20 0.024(2) 0.047(3) 0.030(2) 0.0159(19) 0.0017(17) -0.0006(18)
C21 0.0200(17) 0.033(2) 0.0200(17) 0.0087(16) -0.0018(14) 0.0038(15)
C22 0.0167(17) 0.031(2) 0.033(2) 0.0144(17) 0.0033(15) 0.0049(15)
C23 0.0148(16) 0.039(2) 0.0274(19) 0.0150(17) 0.0060(14) 0.0056(15)
C24 0.0210(17) 0.0297(19) 0.0224(18) 0.0096(16) 0.0056(14) 0.0042(15)
C25 0.0193(17) 0.0314(19) 0.0218(17) 0.0145(16) 0.0008(14) 0.0060(15)
C26 0.031(2) 0.045(2) 0.023(2) 0.0047(19) 0.0009(17) 0.0065(19)
C27 0.025(2) 0.035(2) 0.054(3) 0.018(2) 0.000(2) -0.0051(18)
C28 0.027(2) 0.052(3) 0.036(2) 0.022(2) 0.0140(18) 0.0095(19)
C29 0.031(2) 0.035(2) 0.036(2) 0.0083(19) 0.0089(18) 0.0059(18)
C30 0.029(2) 0.046(2) 0.030(2) 0.0232(19) 0.0079(17) 0.0070(18)
C31 0.033(2) 0.036(2) 0.030(2) 0.0157(18) 0.0052(17) -0.0010(17)
C32 0.043(3) 0.042(2) 0.035(2) 0.017(2) 0.007(2) -0.011(2)
C33 0.064(3) 0.034(2) 0.037(2) 0.020(2) 0.000(2) -0.009(2)
C34 0.051(3) 0.032(2) 0.032(2) 0.0149(19) -0.003(2) 0.002(2)
C35 0.037(2) 0.0215(17) 0.0216(18) 0.0070(15) -0.0019(16) 0.0021(16)
C36 0.033(2) 0.029(2) 0.026(2) 0.0051(17) 0.0033(17) 0.0078(17)
C37 0.042(3) 0.041(2) 0.040(3) 0.014(2) 0.000(2) 0.018(2)
C38 0.030(2) 0.063(3) 0.049(3) 0.016(3) 0.001(2) 0.022(2)
C39 0.023(2) 0.059(3) 0.037(2) 0.011(2) 0.0054(18) 0.009(2)
C40 0.024(2) 0.045(2) 0.029(2) 0.0106(19) 0.0056(17) 0.0038(18)
C41 0.0248(19) 0.0310(19) 0.0213(18) 0.0072(16) 0.0046(15) 0.0069(15)
C42 0.033(2) 0.029(2) 0.030(2) 0.0087(17) 0.0055(17) 0.0042(17)
C43 0.051(3) 0.032(2) 0.041(3) 0.005(2) 0.007(2) 0.013(2)
C44 0.047(3) 0.042(3) 0.040(3) 0.007(2) 0.010(2) 0.024(2)
C45 0.032(2) 0.058(3) 0.034(2) 0.015(2) 0.0111(19) 0.019(2)
C46 0.0252(19) 0.042(2) 0.0202(18) 0.0130(17) 0.0077(15) 0.0097(17)
C47 0.0198(18) 0.046(2) 0.0221(18) 0.0191(17) 0.0054(14) 0.0082(16)
C48 0.0220(19) 0.056(3) 0.033(2) 0.021(2) 0.0087(17) 0.0052(19)
C49 0.023(2) 0.070(3) 0.042(3) 0.034(3) 0.0056(18) -0.004(2)
C50 0.033(2) 0.042(2) 0.044(3) 0.026(2) -0.001(2) -0.0091(19)
C51 0.0250(19) 0.032(2) 0.034(2) 0.0157(18) 0.0012(17) 0.0003(16)
C52 0.0158(16) 0.0274(17) 0.0193(16) 0.0146(14) 0.0034(13) 0.0019(13)

loop_
_atom_type_symbol
_atom_type_description
_atom_type_scat_dispersion_real
_atom_type_scat_dispersion_imag
_atom_type_scat_source
C C 0.0033 0.0016 'International Tables Vol C Tables 4.2.6.8 and 6.1.1.4'
H H 0.0000 0.0000 'International Tables Vol C Tables 4.2.6.8 and 6.1.1.4'
Cl Cl 0.1484 0.1585 'International Tables Vol C Tables 4.2.6.8 and 6.1.1.4'
F F 0.0171 0.0103 'International Tables Vol C Tables 4.2.6.8 and 6.1.1.4'
N N 0.0061 0.0033 'International Tables Vol C Tables 4.2.6.8 and 6.1.1.4'
O O 0.0106 0.0060 'International Tables Vol C Tables 4.2.6.8 and 6.1.1.4'
P P 0.1023 0.0942 'International Tables Vol C Tables 4.2.6.8 and 6.1.1.4'
Rh Rh -1.1178 0.9187 'International Tables Vol C Tables 4.2.6.8 and 6.1.1.4'

loop_
_geom_angle_atom_site_label_1
_geom_angle_atom_site_label_2
_geom_angle_atom_site_label_3
_geom_angle
C41 Rh1 N31 78.99(15)
C41 Rh1 N2 83.29(14)
N31 Rh1 N2 88.25(12)
C41 Rh1 C12 110.35(16)
N31 Rh1 C12 164.85(14)
N2 Rh1 C12 104.37(13)
C41 Rh1 C14 115.15(15)
N31 Rh1 C14 101.18(14)
N2 Rh1 C14 160.44(14)
C12 Rh1 C14 64.29(15)
C41 Rh1 C13 95.26(15)
N31 Rh1 C13 131.59(14)
N2 Rh1 C13 139.30(14)
C12 Rh1 C13 38.26(15)
C14 Rh1 C13 38.24(15)
C41 Rh1 C11 148.48(16)
N31 Rh1 C11 132.43(14)
N2 Rh1 C11 98.12(13)
C12 Rh1 C11 38.60(14)
C14 Rh1 C11 62.87(15)
C13 Rh1 C11 63.29(14)
C41 Rh1 C15 153.35(15)
N31 Rh1 C15 103.12(14)
N2 Rh1 C15 123.14(13)
C12 Rh1 C15 63.06(14)
C14 Rh1 C15 38.20(15)
C13 Rh1 C15 63.12(14)
C11 Rh1 C15 36.05(14)
C52 Rh2 N42 78.77(14)
C52 Rh2 N4 88.13(12)
N42 Rh2 N4 92.12(12)
C52 Rh2 C21 120.81(14)
N42 Rh2 C21 97.56(14)
N4 Rh2 C21 150.72(14)
C52 Rh2 C25 95.89(14)
N42 Rh2 C25 123.18(14)
N4 Rh2 C25 144.61(13)
C21 Rh2 C25 37.98(14)
C52 Rh2 C24 105.37(14)
N42 Rh2 C24 160.75(14)
N4 Rh2 C24 106.68(13)
C21 Rh2 C24 63.96(14)
C25 Rh2 C24 38.43(13)
C52 Rh2 C23 140.80(15)
N42 Rh2 C23 140.32(15)
N4 Rh2 C23 92.12(13)
C21 Rh2 C23 63.16(14)
C25 Rh2 C23 63.14(14)
C24 Rh2 C23 37.63(14)
C52 Rh2 C22 158.21(14)
N42 Rh2 C22 106.08(14)
N4 Rh2 C22 112.55(14)
C21 Rh2 C22 38.18(15)
C25 Rh2 C22 63.41(15)
C24 Rh2 C22 63.29(14)
C23 Rh2 C22 37.28(15)
F6 P1 F3 178.4(3)
F6 P1 F4 89.5(3)
F3 P1 F4 90.1(3)
F6 P1 F1 91.7(4)
F3 P1 F1 88.7(3)
F4 P1 F1 177.5(3)
F6 P1 F5 91.7(3)
F3 P1 F5 89.9(3)
F4 P1 F5 90.4(2)
F1 P1 F5 91.8(3)
F6 P1 F2 88.9(3)
F3 P1 F2 89.5(3)
F4 P1 F2 89.7(3)
F1 P1 F2 88.1(3)
F5 P1 F2 179.4(2)
C3 O1 C2 107.5(10)
C5 N1 N2 103.7(3)
N3 N2 N1 112.2(3)
N3 N2 Rh1 125.1(2)
N1 N2 Rh1 122.2(2)
N2 N3 N4 106.4(3)
C5 N4 N3 106.4(3)
C5 N4 Rh2 133.7(3)
N3 N4 Rh2 118.7(2)
C31 N31 C35 118.4(4)
C31 N31 Rh1 124.8(3)
C35 N31 Rh1 116.8(3)
C42 N42 C46 118.7(4)
C42 N42 Rh2 126.1(3)
C46 N42 Rh2 115.2(3)
O1 C2 C1 91.6(9)
O1 C3 C4 107.4(11)
N1 C5 N4 111.3(3)
N1 C5 C6 123.6(4)
N4 C5 C6 125.1(3)
C5 C6 H6A 109.5
C5 C6 H6B 109.5
H6A C6 H6B 109.5
C5 C6 H6C 109.5
H6A C6 H6C 109.5
H6B C6 H6C 109.5
Cl1 C7 Cl2 114.7(10)
C15 C11 C12 108.4(3)
C15 C11 C16 127.7(4)
C12 C11 C16 123.8(4)
C15 C11 Rh1 72.8(2)
C12 C11 Rh1 67.4(2)
C16 C11 Rh1 126.2(3)
C13 C12 C11 107.6(3)
C13 C12 C17 127.6(4)
C11 C12 C17 124.2(4)
C13 C12 Rh1 72.0(2)
C11 C12 Rh1 74.0(2)
C17 C12 Rh1 126.8(3)
C12 C13 C14 107.6(3)
C12 C13 C18 127.5(4)
C14 C13 C18 124.9(4)
C12 C13 Rh1 69.8(2)
C14 C13 Rh1 70.0(2)
C18 C13 Rh1 126.8(3)
C13 C14 C15 108.2(3)
C13 C14 C19 126.0(4)
C15 C14 C19 125.2(4)
C13 C14 Rh1 71.8(2)
C15 C14 Rh1 74.8(2)
C19 C14 Rh1 126.1(3)
C11 C15 C14 107.7(3)
C11 C15 C20 127.0(4)
C14 C15 C20 125.1(4)
C11 C15 Rh1 71.2(2)
C14 C15 Rh1 67.0(2)
C20 C15 Rh1 130.1(3)
C11 C16 H16A 109.5
C11 C16 H16B 109.5
H16A C16 H16B 109.5
C11 C16 H16C 109.5
H16A C16 H16C 109.5
H16B C16 H16C 109.5
C12 C17 H17A 109.5
C12 C17 H17B 109.5
H17A C17 H17B 109.5
C12 C17 H17C 109.5
H17A C17 H17C 109.5
H17B C17 H17C 109.5
C13 C18 H18A 109.5
C13 C18 H18B 109.5
H18A C18 H18B 109.5
C13 C18 H18C 109.5
H18A C18 H18C 109.5
H18B C18 H18C 109.5
C14 C19 H19A 109.5
C14 C19 H19B 109.5
H19A C19 H19B 109.5
C14 C19 H19C 109.5
H19A C19 H19C 109.5
H19B C19 H19C 109.5
C15 C20 H20A 109.5
C15 C20 H20B 109.5
H20A C20 H20B 109.5
C15 C20 H20C 109.5
H20A C20 H20C 109.5
H20B C20 H20C 109.5
C25 C21 C22 108.4(3)
C25 C21 C26 125.8(4)
C22 C21 C26 125.7(4)
C25 C21 Rh2 71.3(2)
C22 C21 Rh2 72.9(2)
C26 C21 Rh2 125.2(3)
C23 C22 C21 107.1(3)
C23 C22 C27 126.7(4)
C21 C22 C27 125.9(4)
C23 C22 Rh2 71.1(2)
C21 C22 Rh2 68.9(2)
C27 C22 Rh2 130.2(3)
C22 C23 C24 109.4(3)
C22 C23 C28 126.6(4)
C24 C23 C28 124.0(4)
C22 C23 Rh2 71.6(2)
C24 C23 Rh2 70.6(2)
C28 C23 Rh2 123.5(3)
C23 C24 C25 106.8(3)
C23 C24 C29 125.9(4)
C25 C24 C29 127.1(4)
C23 C24 Rh2 71.8(2)
C25 C24 Rh2 69.9(2)
C29 C24 Rh2 127.2(3)
C21 C25 C24 108.3(3)
C21 C25 C30 126.6(4)
C24 C25 C30 125.0(4)
C21 C25 Rh2 70.7(2)
C24 C25 Rh2 71.7(2)
C30 C25 Rh2 125.9(3)
C21 C26 H26A 109.5
C21 C26 H26B 109.5
H26A C26 H26B 109.5
C21 C26 H26C 109.5
H26A C26 H26C 109.5
H26B C26 H26C 109.5
C22 C27 H27A 109.5
C22 C27 H27B 109.5
H27A C27 H27B 109.5
C22 C27 H27C 109.5
H27A C27 H27C 109.5
H27B C27 H27C 109.5
C23 C28 H28A 109.5
C23 C28 H28B 109.5
H28A C28 H28B 109.5
C23 C28 H28C 109.5
H28A C28 H28C 109.5
H28B C28 H28C 109.5
C24 C29 H29A 109.5
C24 C29 H29B 109.5
H29A C29 H29B 109.5
C24 C29 H29C 109.5
H29A C29 H29C 109.5
H29B C29 H29C 109.5
C25 C30 H30A 109.5
C25 C30 H30B 109.5
H30A C30 H30B 109.5
C25 C30 H30C 109.5
H30A C30 H30C 109.5
H30B C30 H30C 109.5
N31 C31 C32 123.1(4)
N31 C31 H31 118.4
C32 C31 H31 118.4
C31 C32 C33 118.9(5)
C31 C32 H32 120.6
C33 C32 H32 120.6
C34 C33 C32 118.9(4)
C34 C33 H33 120.6
C32 C33 H33 120.6
C33 C34 C35 120.0(5)
C33 C34 H34 120.0
C35 C34 H34 120.0
N31 C35 C34 120.8(4)
N31 C35 C36 113.0(4)
C34 C35 C36 126.1(4)
C37 C36 C41 120.3(4)
C37 C36 C35 123.5(4)
C41 C36 C35 116.1(4)
C38 C37 C36 120.0(5)
C38 C37 H37 120.0
C36 C37 H37 120.0
C37 C38 C39 120.1(4)
C37 C38 H38 119.9
C39 C38 H38 119.9
C38 C39 C40 120.4(5)
C38 C39 H39 119.8
C40 C39 H39 119.8
C41 C40 C39 120.5(5)
C41 C40 H40 119.8
C39 C40 H40 119.8
C40 C41 C36 118.7(4)
C40 C41 Rh1 126.3(3)
C36 C41 Rh1 115.0(3)
N42 C42 C43 121.9(4)
N42 C42 H42 119.1
C43 C42 H42 119.1
C44 C43 C42 120.2(5)
C44 C43 H43 119.9
C42 C43 H43 119.9
C43 C44 C45 119.1(4)
C43 C44 H44 120.5
C45 C44 H44 120.5
C44 C45 C46 119.6(4)
C44 C45 H45 120.2
C46 C45 H45 120.2
N42 C46 C45 120.5(4)
N42 C46 C47 115.3(3)
C45 C46 C47 124.2(4)
C48 C47 C52 121.0(4)
C48 C47 C46 124.4(4)
C52 C47 C46 114.6(3)
C49 C48 C47 119.5(4)
C49 C48 H48 120.2
C47 C48 H48 120.2
C48 C49 C50 120.2(4)
C48 C49 H49 119.9
C50 C49 H49 119.9
C51 C50 C49 119.4(4)
C51 C50 H50 120.3
C49 C50 H50 120.3
C52 C51 C50 121.0(4)
C52 C51 H51 119.5
C50 C51 H51 119.5
C51 C52 C47 118.8(4)
C51 C52 Rh2 125.1(3)
C47 C52 Rh2 116.1(3)

loop_
_geom_bond_atom_site_label_1
_geom_bond_atom_site_label_2
_geom_bond_distance
Rh1 C41 2.035(4)
Rh1 N31 2.086(3)
Rh1 N2 2.090(3)
Rh1 C12 2.160(4)
Rh1 C14 2.166(4)
Rh1 C13 2.189(4)
Rh1 C11 2.249(4)
Rh1 C15 2.270(4)
Rh2 C52 2.055(3)
Rh2 N42 2.079(3)
Rh2 N4 2.092(3)
Rh2 C21 2.173(4)
Rh2 C25 2.180(4)
Rh2 C24 2.204(4)
Rh2 C23 2.221(4)
Rh2 C22 2.227(4)
Cl2 C7 1.76(2)
Cl1 C7 1.722(18)
P1 F6 1.551(4)
P1 F3 1.568(4)
P1 F4 1.570(4)
P1 F1 1.574(4)
P1 F5 1.577(4)
P1 F2 1.592(4)
O1 C3 1.320(12)
O1 C2 1.537(13)
N1 C5 1.327(5)
N1 N2 1.342(4)
N2 N3 1.310(4)
N3 N4 1.352(4)
N4 C5 1.337(5)
N31 C31 1.341(5)
N31 C35 1.361(5)
N42 C42 1.357(5)
N42 C46 1.378(5)
C1 C2 1.592(13)
C3 C4 1.604(13)
C5 C6 1.488(5)
C6 H6A 0.9800
C6 H6B 0.9800
C6 H6C 0.9800
C11 C15 1.398(6)
C11 C12 1.460(5)
C11 C16 1.500(5)
C12 C13 1.426(6)
C12 C17 1.504(5)
C13 C14 1.427(6)
C13 C18 1.492(6)
C14 C15 1.454(6)
C14 C19 1.502(6)
C15 C20 1.497(5)
C16 H16A 0.9800
C16 H16B 0.9800
C16 H16C 0.9800
C17 H17A 0.9800
C17 H17B 0.9800
C17 H17C 0.9800
C18 H18A 0.9800
C18 H18B 0.9800
C18 H18C 0.9800
C19 H19A 0.9800
C19 H19B 0.9800
C19 H19C 0.9800
C20 H20A 0.9800
C20 H20B 0.9800
C20 H20C 0.9800
C21 C25 1.417(5)
C21 C22 1.440(6)
C21 C26 1.506(5)
C22 C23 1.422(6)
C22 C27 1.499(6)
C23 C24 1.427(6)
C23 C28 1.509(5)
C24 C25 1.443(5)
C24 C29 1.495(6)
C25 C30 1.501(5)
C26 H26A 0.9800
C26 H26B 0.9800
C26 H26C 0.9800
C27 H27A 0.9800
C27 H27B 0.9800
C27 H27C 0.9800
C28 H28A 0.9800
C28 H28B 0.9800
C28 H28C 0.9800
C29 H29A 0.9800
C29 H29B 0.9800
C29 H29C 0.9800
C30 H30A 0.9800
C30 H30B 0.9800
C30 H30C 0.9800
C31 C32 1.369(6)
C31 H31 0.9500
C32 C33 1.381(7)
C32 H32 0.9500
C33 C34 1.377(7)
C33 H33 0.9500
C34 C35 1.385(6)
C34 H34 0.9500
C35 C36 1.470(6)
C36 C37 1.404(6)
C36 C41 1.405(6)
C37 C38 1.371(8)
C37 H37 0.9500
C38 C39 1.384(8)
C38 H38 0.9500
C39 C40 1.393(6)
C39 H39 0.9500
C40 C41 1.384(6)
C40 H40 0.9500
C42 C43 1.378(6)
C42 H42 0.9500
C43 C44 1.374(7)
C43 H43 0.9500
C44 C45 1.387(7)
C44 H44 0.9500
C45 C46 1.400(6)
C45 H45 0.9500
C46 C47 1.459(6)
C47 C48 1.382(6)
C47 C52 1.384(5)
C48 C49 1.375(7)
C48 H48 0.9500
C49 C50 1.384(7)
C49 H49 0.9500
C50 C51 1.384(6)
C50 H50 0.9500
C51 C52 1.373(5)
C51 H51 0.9500

loop_
_geom_torsion_atom_site_label_1
_geom_torsion_atom_site_label_2
_geom_torsion_atom_site_label_3
_geom_torsion_atom_site_label_4
_geom_torsion
C5 N1 N2 N3 -0.2(4)
C5 N1 N2 Rh1 -172.0(2)
C41 Rh1 N2 N3 -78.0(3)
N31 Rh1 N2 N3 1.1(3)
C12 Rh1 N2 N3 172.7(3)
C14 Rh1 N2 N3 120.7(4)
C13 Rh1 N2 N3 -168.3(3)
C11 Rh1 N2 N3 133.8(3)
C15 Rh1 N2 N3 105.7(3)
C41 Rh1 N2 N1 92.7(3)
N31 Rh1 N2 N1 171.8(3)
C12 Rh1 N2 N1 -16.6(3)
C14 Rh1 N2 N1 -68.6(5)
C13 Rh1 N2 N1 2.5(4)
C11 Rh1 N2 N1 -55.5(3)
C15 Rh1 N2 N1 -83.6(3)
N1 N2 N3 N4 0.3(4)
Rh1 N2 N3 N4 171.8(2)
N2 N3 N4 C5 -0.3(4)
N2 N3 N4 Rh2 -169.3(2)
C52 Rh2 N4 C5 143.9(4)
N42 Rh2 N4 C5 65.2(4)
C21 Rh2 N4 C5 -44.4(5)
C25 Rh2 N4 C5 -118.6(4)
C24 Rh2 N4 C5 -110.6(3)
C23 Rh2 N4 C5 -75.3(4)
C22 Rh2 N4 C5 -43.2(4)
C52 Rh2 N4 N3 -50.7(3)
N42 Rh2 N4 N3 -129.4(3)
C21 Rh2 N4 N3 121.0(3)
C25 Rh2 N4 N3 46.8(4)
C24 Rh2 N4 N3 54.8(3)
C23 Rh2 N4 N3 90.1(3)
C22 Rh2 N4 N3 122.2(3)
C41 Rh1 N31 C31 176.0(3)
N2 Rh1 N31 C31 92.5(3)
C12 Rh1 N31 C31 -54.4(7)
C14 Rh1 N31 C31 -70.2(3)
C13 Rh1 N31 C31 -96.7(4)
C11 Rh1 N31 C31 -6.9(4)
C15 Rh1 N31 C31 -31.2(3)
C41 Rh1 N31 C35 -1.6(3)
N2 Rh1 N31 C35 -85.1(3)
C12 Rh1 N31 C35 128.0(5)
C14 Rh1 N31 C35 112.1(3)
C13 Rh1 N31 C35 85.6(3)
C11 Rh1 N31 C35 175.4(2)
C15 Rh1 N31 C35 151.2(3)
C52 Rh2 N42 C42 -178.0(4)
N4 Rh2 N42 C42 -90.3(3)
C21 Rh2 N42 C42 62.0(4)
C25 Rh2 N42 C42 92.3(4)
C24 Rh2 N42 C42 77.5(6)
C23 Rh2 N42 C42 5.6(4)
C22 Rh2 N42 C42 23.9(4)
C52 Rh2 N42 C46 2.7(3)
N4 Rh2 N42 C46 90.3(3)
C21 Rh2 N42 C46 -117.4(3)
C25 Rh2 N42 C46 -87.1(3)
C24 Rh2 N42 C46 -101.9(5)
C23 Rh2 N42 C46 -173.8(3)
C22 Rh2 N42 C46 -155.5(3)
C3 O1 C2 C1 179.0(10)
C2 O1 C3 C4 -168.9(10)
N2 N1 C5 N4 0.1(4)
N2 N1 C5 C6 178.6(4)
N3 N4 C5 N1 0.1(4)
Rh2 N4 C5 N1 166.8(3)
N3 N4 C5 C6 -178.4(4)
Rh2 N4 C5 C6 -11.7(6)
C41 Rh1 C11 C15 131.7(3)
N31 Rh1 C11 C15 -42.9(3)
N2 Rh1 C11 C15 -137.9(2)
C12 Rh1 C11 C15 119.2(3)
C14 Rh1 C11 C15 37.2(2)
C13 Rh1 C11 C15 80.3(2)
C41 Rh1 C11 C12 12.5(4)
N31 Rh1 C11 C12 -162.0(2)
N2 Rh1 C11 C12 102.9(2)
C14 Rh1 C11 C12 -82.0(2)
C13 Rh1 C11 C12 -38.9(2)
C15 Rh1 C11 C12 -119.2(3)
C41 Rh1 C11 C16 -103.8(4)
N31 Rh1 C11 C16 81.7(4)
N2 Rh1 C11 C16 -13.4(4)
C12 Rh1 C11 C16 -116.3(4)
C14 Rh1 C11 C16 161.7(4)
C13 Rh1 C11 C16 -155.2(4)
C15 Rh1 C11 C16 124.5(5)
C15 C11 C12 C13 3.0(4)
C16 C11 C12 C13 -176.0(3)
Rh1 C11 C12 C13 64.6(3)
C15 C11 C12 C17 174.5(3)
C16 C11 C12 C17 -4.6(6)
Rh1 C11 C12 C17 -123.9(4)
C15 C11 C12 Rh1 -61.5(3)
C16 C11 C12 Rh1 119.4(4)
C41 Rh1 C12 C13 71.8(3)
N31 Rh1 C12 C13 -54.4(6)
N2 Rh1 C12 C13 159.9(2)
C14 Rh1 C12 C13 -37.1(2)
C11 Rh1 C12 C13 -115.1(3)
C15 Rh1 C12 C13 -79.9(2)
C41 Rh1 C12 C11 -173.1(2)
N31 Rh1 C12 C11 60.7(6)
N2 Rh1 C12 C11 -85.0(2)
C14 Rh1 C12 C11 78.0(2)
C13 Rh1 C12 C11 115.1(3)
C15 Rh1 C12 C11 35.2(2)
C41 Rh1 C12 C17 -52.0(4)
N31 Rh1 C12 C17 -178.3(4)
N2 Rh1 C12 C17 36.0(4)
C14 Rh1 C12 C17 -161.0(4)
C13 Rh1 C12 C17 -123.8(4)
C11 Rh1 C12 C17 121.0(4)
C15 Rh1 C12 C17 156.2(4)
C11 C12 C13 C14 -5.9(4)
C17 C12 C13 C14 -177.0(4)
Rh1 C12 C13 C14 60.0(3)
C11 C12 C13 C18 172.6(4)
C17 C12 C13 C18 1.5(7)
Rh1 C12 C13 C18 -121.4(4)
C11 C12 C13 Rh1 -65.9(2)
C17 C12 C13 Rh1 123.0(4)
C41 Rh1 C13 C12 -116.6(2)
N31 Rh1 C13 C12 163.5(2)
N2 Rh1 C13 C12 -30.8(3)
C14 Rh1 C13 C12 118.5(3)
C11 Rh1 C13 C12 39.2(2)
C15 Rh1 C13 C12 79.8(2)
C41 Rh1 C13 C14 124.9(3)
N31 Rh1 C13 C14 45.0(3)
N2 Rh1 C13 C14 -149.2(2)
C12 Rh1 C13 C14 -118.5(3)
C11 Rh1 C13 C14 -79.3(3)
C15 Rh1 C13 C14 -38.7(2)
C41 Rh1 C13 C18 5.7(4)
N31 Rh1 C13 C18 -74.2(4)
N2 Rh1 C13 C18 91.5(4)
C12 Rh1 C13 C18 122.3(5)
C14 Rh1 C13 C18 -119.2(5)
C11 Rh1 C13 C18 161.5(4)
C15 Rh1 C13 C18 -157.9(4)
C12 C13 C14 C15 6.5(4)
C18 C13 C14 C15 -172.0(4)
Rh1 C13 C14 C15 66.4(3)
C12 C13 C14 C19 178.3(4)
C18 C13 C14 C19 -0.3(7)
Rh1 C13 C14 C19 -121.8(4)
C12 C13 C14 Rh1 -59.9(3)
C18 C13 C14 Rh1 121.5(4)
C41 Rh1 C14 C13 -64.4(3)
N31 Rh1 C14 C13 -147.4(2)
N2 Rh1 C14 C13 95.0(4)
C12 Rh1 C14 C13 37.2(2)
C11 Rh1 C14 C13 80.4(3)
C15 Rh1 C14 C13 115.6(3)
C41 Rh1 C14 C15 -179.9(2)
N31 Rh1 C14 C15 97.1(2)
N2 Rh1 C14 C15 -20.6(5)
C12 Rh1 C14 C15 -78.4(2)
C13 Rh1 C14 C15 -115.6(3)
C11 Rh1 C14 C15 -35.1(2)
C41 Rh1 C14 C19 57.4(4)
N31 Rh1 C14 C19 -25.6(4)
N2 Rh1 C14 C19 -143.2(4)
C12 Rh1 C14 C19 158.9(4)
C13 Rh1 C14 C19 121.8(5)
C11 Rh1 C14 C19 -157.8(4)
C15 Rh1 C14 C19 -122.7(5)
C12 C11 C15 C14 1.0(4)
C16 C11 C15 C14 -180.0(4)
Rh1 C11 C15 C14 -57.2(3)
C12 C11 C15 C20 -175.3(4)
C16 C11 C15 C20 3.7(6)
Rh1 C11 C15 C20 126.5(4)
C12 C11 C15 Rh1 58.2(2)
C16 C11 C15 Rh1 -122.8(4)
C13 C14 C15 C11 -4.7(4)
C19 C14 C15 C11 -176.5(4)
Rh1 C14 C15 C11 59.8(3)
C13 C14 C15 C20 171.7(4)
C19 C14 C15 C20 -0.1(6)
Rh1 C14 C15 C20 -123.9(4)
C13 C14 C15 Rh1 -64.5(3)
C19 C14 C15 Rh1 123.7(4)
C41 Rh1 C15 C11 -119.5(4)
N31 Rh1 C15 C11 149.0(2)
N2 Rh1 C15 C11 52.4(3)
C12 Rh1 C15 C11 -37.7(2)
C14 Rh1 C15 C11 -119.6(3)
C13 Rh1 C15 C11 -80.8(2)
C41 Rh1 C15 C14 0.1(5)
N31 Rh1 C15 C14 -91.5(2)
N2 Rh1 C15 C14 171.9(2)
C12 Rh1 C15 C14 81.9(2)
C13 Rh1 C15 C14 38.8(2)
C11 Rh1 C15 C14 119.6(3)
C41 Rh1 C15 C20 117.5(4)
N31 Rh1 C15 C20 25.9(4)
N2 Rh1 C15 C20 -70.7(4)
C12 Rh1 C15 C20 -160.7(4)
C14 Rh1 C15 C20 117.4(5)
C13 Rh1 C15 C20 156.2(4)
C11 Rh1 C15 C20 -123.0(5)
C52 Rh2 C21 C25 55.3(3)
N42 Rh2 C21 C25 136.7(2)
N4 Rh2 C21 C25 -115.1(3)
C24 Rh2 C21 C25 -37.7(2)
C23 Rh2 C21 C25 -79.9(2)
C22 Rh2 C21 C25 -116.9(3)
C52 Rh2 C21 C22 172.1(2)
N42 Rh2 C21 C22 -106.5(2)
N4 Rh2 C21 C22 1.8(4)
C25 Rh2 C21 C22 116.9(3)
C24 Rh2 C21 C22 79.2(2)
C23 Rh2 C21 C22 36.9(2)
C52 Rh2 C21 C26 -65.9(4)
N42 Rh2 C21 C26 15.5(4)
N4 Rh2 C21 C26 123.7(4)
C25 Rh2 C21 C26 -121.1(5)
C24 Rh2 C21 C26 -158.9(4)
C23 Rh2 C21 C26 158.9(4)
C22 Rh2 C21 C26 122.0(5)
C25 C21 C22 C23 1.7(4)
C26 C21 C22 C23 177.3(4)
Rh2 C21 C22 C23 -61.2(3)
C25 C21 C22 C27 -172.0(4)
C26 C21 C22 C27 3.6(6)
Rh2 C21 C22 C27 125.1(4)
C25 C21 C22 Rh2 62.9(3)
C26 C21 C22 Rh2 -121.5(4)
C52 Rh2 C22 C23 99.3(4)
N42 Rh2 C22 C23 -160.7(2)
N4 Rh2 C22 C23 -61.4(3)
C21 Rh2 C22 C23 117.7(3)
C25 Rh2 C22 C23 79.8(2)
C24 Rh2 C22 C23 36.6(2)
C52 Rh2 C22 C21 -18.4(5)
N42 Rh2 C22 C21 81.7(2)
N4 Rh2 C22 C21 -179.1(2)
C25 Rh2 C22 C21 -37.9(2)
C24 Rh2 C22 C21 -81.1(2)
C23 Rh2 C22 C21 -117.7(3)
C52 Rh2 C22 C27 -138.2(4)
N42 Rh2 C22 C27 -38.1(4)
N4 Rh2 C22 C27 61.2(4)
C21 Rh2 C22 C27 -119.8(5)
C25 Rh2 C22 C27 -157.6(5)
C24 Rh2 C22 C27 159.2(5)
C23 Rh2 C22 C27 122.5(5)
C21 C22 C23 C24 -0.9(4)
C27 C22 C23 C24 172.7(4)
Rh2 C22 C23 C24 -60.7(3)
C21 C22 C23 C28 178.3(4)
C27 C22 C23 C28 -8.1(7)
Rh2 C22 C23 C28 118.5(4)
C21 C22 C23 Rh2 59.8(3)
C27 C22 C23 Rh2 -126.6(4)
C52 Rh2 C23 C22 -144.6(2)
N42 Rh2 C23 C22 29.9(3)
N4 Rh2 C23 C22 125.8(2)
C21 Rh2 C23 C22 -37.8(2)
C25 Rh2 C23 C22 -80.6(2)
C24 Rh2 C23 C22 -119.2(3)
C52 Rh2 C23 C24 -25.3(3)
N42 Rh2 C23 C24 149.1(2)
N4 Rh2 C23 C24 -115.0(2)
C21 Rh2 C23 C24 81.4(2)
C25 Rh2 C23 C24 38.6(2)
C22 Rh2 C23 C24 119.2(3)
C52 Rh2 C23 C28 93.2(4)
N42 Rh2 C23 C28 -92.4(4)
N4 Rh2 C23 C28 3.5(4)
C21 Rh2 C23 C28 -160.1(4)
C25 Rh2 C23 C28 157.1(4)
C24 Rh2 C23 C28 118.5(4)
C22 Rh2 C23 C28 -122.3(5)
C22 C23 C24 C25 -0.1(4)
C28 C23 C24 C25 -179.4(4)
Rh2 C23 C24 C25 -61.5(3)
C22 C23 C24 C29 -175.4(4)
C28 C23 C24 C29 5.3(6)
Rh2 C23 C24 C29 123.2(4)
C22 C23 C24 Rh2 61.4(3)
C28 C23 C24 Rh2 -117.9(4)
C52 Rh2 C24 C23 163.7(2)
N42 Rh2 C24 C23 -96.2(5)
N4 Rh2 C24 C23 71.0(2)
C21 Rh2 C24 C23 -79.1(2)
C25 Rh2 C24 C23 -116.4(3)
C22 Rh2 C24 C23 -36.3(2)
C52 Rh2 C24 C25 -79.9(2)
N42 Rh2 C24 C25 20.1(5)
N4 Rh2 C24 C25 -172.6(2)
C21 Rh2 C24 C25 37.3(2)
C23 Rh2 C24 C25 116.4(3)
C22 Rh2 C24 C25 80.1(2)
C52 Rh2 C24 C29 42.1(4)
N42 Rh2 C24 C29 142.1(4)
N4 Rh2 C24 C29 -50.6(4)
C21 Rh2 C24 C29 159.2(4)
C25 Rh2 C24 C29 122.0(4)
C23 Rh2 C24 C29 -121.7(4)
C22 Rh2 C24 C29 -157.9(4)
C22 C21 C25 C24 -1.7(4)
C26 C21 C25 C24 -177.4(4)
Rh2 C21 C25 C24 62.2(3)
C22 C21 C25 C30 175.1(4)
C26 C21 C25 C30 -0.6(6)
Rh2 C21 C25 C30 -121.0(4)
C22 C21 C25 Rh2 -63.9(3)
C26 C21 C25 Rh2 120.4(4)
C23 C24 C25 C21 1.2(4)
C29 C24 C25 C21 176.4(4)
Rh2 C24 C25 C21 -61.6(3)
C23 C24 C25 C30 -175.7(4)
C29 C24 C25 C30 -0.5(6)
Rh2 C24 C25 C30 121.5(4)
C23 C24 C25 Rh2 62.8(3)
C29 C24 C25 Rh2 -122.0(4)
C52 Rh2 C25 C21 -134.8(2)
N42 Rh2 C25 C21 -54.4(3)
N4 Rh2 C25 C21 130.1(2)
C24 Rh2 C25 C21 117.8(3)
C23 Rh2 C25 C21 80.0(2)
C22 Rh2 C25 C21 38.1(2)
C52 Rh2 C25 C24 107.4(2)
N42 Rh2 C25 C24 -172.2(2)
N4 Rh2 C25 C24 12.3(3)
C21 Rh2 C25 C24 -117.8(3)
C23 Rh2 C25 C24 -37.8(2)
C22 Rh2 C25 C24 -79.7(2)
C52 Rh2 C25 C30 -13.1(4)
N42 Rh2 C25 C30 67.3(4)
N4 Rh2 C25 C30 -108.2(4)
C21 Rh2 C25 C30 121.7(4)
C24 Rh2 C25 C30 -120.5(4)
C23 Rh2 C25 C30 -158.3(4)
C22 Rh2 C25 C30 159.8(4)
C35 N31 C31 C32 -0.4(6)
Rh1 N31 C31 C32 -178.0(3)
N31 C31 C32 C33 0.6(7)
C31 C32 C33 C34 -0.2(7)
C32 C33 C34 C35 -0.2(7)
C31 N31 C35 C34 0.0(6)
Rh1 N31 C35 C34 177.8(3)
C31 N31 C35 C36 -177.2(4)
Rh1 N31 C35 C36 0.6(4)
C33 C34 C35 N31 0.3(6)
C33 C34 C35 C36 177.1(4)
N31 C35 C36 C37 178.2(4)
C34 C35 C36 C37 1.2(7)
N31 C35 C36 C41 1.5(5)
C34 C35 C36 C41 -175.5(4)
C41 C36 C37 C38 0.9(7)
C35 C36 C37 C38 -175.6(4)
C36 C37 C38 C39 0.8(8)
C37 C38 C39 C40 -1.2(8)
C38 C39 C40 C41 -0.2(7)
C39 C40 C41 C36 1.9(6)
C39 C40 C41 Rh1 179.0(3)
C37 C36 C41 C40 -2.3(6)
C35 C36 C41 C40 174.5(4)
C37 C36 C41 Rh1 -179.7(3)
C35 C36 C41 Rh1 -2.9(5)
N31 Rh1 C41 C40 -174.8(4)
N2 Rh1 C41 C40 -85.3(4)
C12 Rh1 C41 C40 17.6(4)
C14 Rh1 C41 C40 87.9(4)
C13 Rh1 C41 C40 53.8(4)
C11 Rh1 C41 C40 9.3(5)
C15 Rh1 C41 C40 87.9(5)
N31 Rh1 C41 C36 2.4(3)
N2 Rh1 C41 C36 91.9(3)
C12 Rh1 C41 C36 -165.2(3)
C14 Rh1 C41 C36 -94.9(3)
C13 Rh1 C41 C36 -129.0(3)
C11 Rh1 C41 C36 -173.5(3)
C15 Rh1 C41 C36 -95.0(4)
C46 N42 C42 C43 -0.2(6)
Rh2 N42 C42 C43 -179.6(3)
N42 C42 C43 C44 1.1(7)
C42 C43 C44 C45 -0.8(8)
C43 C44 C45 C46 -0.4(7)
C42 N42 C46 C45 -1.0(6)
Rh2 N42 C46 C45 178.5(3)
C42 N42 C46 C47 178.8(3)
Rh2 N42 C46 C47 -1.7(4)
C44 C45 C46 N42 1.3(7)
C44 C45 C46 C47 -178.5(4)
N42 C46 C47 C48 179.4(4)
C45 C46 C47 C48 -0.8(6)
N42 C46 C47 C52 -1.0(5)
C45 C46 C47 C52 178.8(4)
C52 C47 C48 C49 1.2(6)
C46 C47 C48 C49 -179.2(4)
C47 C48 C49 C50 -2.3(7)
C48 C49 C50 C51 0.8(7)
C49 C50 C51 C52 1.8(7)
C50 C51 C52 C47 -2.9(6)
C50 C51 C52 Rh2 175.4(3)
C48 C47 C52 C51 1.4(6)
C46 C47 C52 C51 -178.2(3)
C48 C47 C52 Rh2 -177.1(3)
C46 C47 C52 Rh2 3.3(4)
N42 Rh2 C52 C51 178.3(3)
N4 Rh2 C52 C51 85.8(3)
C21 Rh2 C52 C51 -89.5(3)
C25 Rh2 C52 C51 -58.9(3)
C24 Rh2 C52 C51 -21.0(4)
C23 Rh2 C52 C51 -5.3(4)
C22 Rh2 C52 C51 -76.3(5)
N42 Rh2 C52 C47 -3.2(3)
N4 Rh2 C52 C47 -95.8(3)
C21 Rh2 C52 C47 88.9(3)
C25 Rh2 C52 C47 119.5(3)
C24 Rh2 C52 C47 157.4(3)
C23 Rh2 C52 C47 173.2(2)
C22 Rh2 C52 C47 102.1(4)
